data_2300014
loop_
_publ_author_name
'Bolotina, Nadezhda B.'
'Hardie, Michaele J.'
'Pinkerton, A. Alan'

_publ_section_title
;
 Energetic materials: variable-temperature crystal structures of two
 biguanidinium dinitramides
;
_journal_issue 6
_journal_name_full 'Journal of Applied Crystallography'
_journal_page_first 1334
_journal_page_last 1341
_journal_paper_doi 10.1107/S0021889803016182
_journal_volume 36
_journal_year 2003
_chemical_formula_sum 'C2 H9 N11 O8'
_chemical_formula_weight 315.20
_chemical_name_common 'biguanidinium bis-dinitramide'
_chemical_name_systematic
;
 ?
;
_space_group_IT_number 15
_symmetry_cell_setting monoclinic
_symmetry_space_group_name_Hall '-C 2yc'
_symmetry_space_group_name_H-M 'C 1 2/c 1'
_atom_sites_solution_hydrogens geom
_atom_sites_solution_primary direct
_atom_sites_solution_secondary difmap
_audit_creation_method SHELXTL
_cell_angle_alpha 90.00
_cell_angle_beta 117.4070(10)
_cell_angle_gamma 90.00
_cell_formula_units_Z 4
_cell_length_a 11.6824(3)
_cell_length_b 8.145
_cell_length_c 13.0023(3)
_cell_measurement_reflns_used 2729
_cell_measurement_temperature 85.0(10)
_cell_measurement_theta_max 27.76
_cell_measurement_theta_min 4.02
_cell_volume 1098.34(4)
_computing_cell_refinement 'Siemens SAINT, 1996b'
_computing_data_collection 'Siemens SMART, 1996a'
_computing_data_reduction 'Siemens SAINT, 1996b'
_computing_molecular_graphics SHELXTL
_computing_publication_material 'SHELXTL and the Toledo cifomatic'
_computing_structure_refinement SHELXTL
_computing_structure_solution 'SHELXTL (Sheldrick, 1997)'
_diffrn_ambient_temperature 85.0(10)
_diffrn_measurement_device Platform
_diffrn_measurement_method '\w scans'
_diffrn_radiation_monochromator graphite
_diffrn_radiation_source 'fine focus sealed tube'
_diffrn_radiation_type MoK\a
_diffrn_radiation_wavelength 0.71073
_diffrn_reflns_av_R_equivalents 0.0330
_diffrn_reflns_av_sigmaI/netI 0.0378
_diffrn_reflns_limit_h_max 15
_diffrn_reflns_limit_h_min -14
_diffrn_reflns_limit_k_max 8
_diffrn_reflns_limit_k_min -10
_diffrn_reflns_limit_l_max 17
_diffrn_reflns_limit_l_min -17
_diffrn_reflns_number 3661
_diffrn_reflns_theta_max 28.29
_diffrn_reflns_theta_min 3.17
_exptl_absorpt_coefficient_mu 0.184
_exptl_absorpt_correction_T_max 0.990277
_exptl_absorpt_correction_T_min 0.552708
_exptl_absorpt_correction_type 'Empirical :Multipole Expansion'
_exptl_crystal_colour colorless
_exptl_crystal_density_diffrn 1.906
_exptl_crystal_density_method '?                 '
_exptl_crystal_description block
_exptl_crystal_F_000 648
_exptl_crystal_size_max 0.22
_exptl_crystal_size_mid 0.21
_exptl_crystal_size_min 0.20
_refine_diff_density_max 0.305
_refine_diff_density_min -0.354
_refine_ls_extinction_coef 0.0028(13)
_refine_ls_extinction_expression Fc^*^=kFc[1+0.001xFc^2^\l^3^/sin(2\q)]^-1/4^
_refine_ls_extinction_method SHELXTL
_refine_ls_goodness_of_fit_all 1.075
_refine_ls_goodness_of_fit_obs 1.126
_refine_ls_matrix_type full
_refine_ls_number_parameters 115
_refine_ls_number_reflns 1364
_refine_ls_number_restraints 5
_refine_ls_restrained_S_all 1.084
_refine_ls_restrained_S_obs 1.136
_refine_ls_R_factor_all 0.0435
_refine_ls_R_factor_obs 0.0365
_refine_ls_shift/esd_max 0.000
_refine_ls_shift/esd_mean 0.000
_refine_ls_structure_factor_coef Fsqd
_refine_ls_weighting_details 'w=1/[\s^2^(Fo^2^)+(0.0672P)^2^+0.3387P] where P=(Fo^2^+2Fc^2^)/3'
_refine_ls_weighting_scheme calc
_refine_ls_wR_factor_all 0.1100
_refine_ls_wR_factor_obs 0.1053
_reflns_number_observed 1158
_reflns_number_total 1364
_reflns_observed_criterion >2sigma(I)
_cod_data_source_file do0021.cif
_cod_data_source_block II85K
_cod_depositor_comments
;
The following automatic conversions were performed:
'_symmetry_cell_setting' value 'Monoclinic' changed to 'monoclinic'
according to '/home/saulius/struct/CIF-dictionaries/cif_core.dic'
dictionary named 'cif_core.dic' version 2.4.1 from 2010-06-29.

Automatic conversion script
Id: cif_fix_enum 1527 2010-12-29 10:47:43Z saulius 

The following automatic conversions were performed:

'_symmetry_cell_setting' value 'Monoclinic' changed to 'monoclinic'
according to /home/saulius/struct/CIF-dictionaries/cif_core.dic
dictionary named 'cif_core.dic' version 2.4.1 from 2010-06-29.

Automatic conversion script
Id: cif_fix_values 1715 2011-07-08 13:25:40Z adriana 

The following automatic conversions were performed:

'_refine_ls_weighting_scheme' value 'calc
w=1/[\s^2^(Fo^2^)+(0.0672P)^2^+0.3387P] where P=(Fo^2^+2Fc^2^)/3' was
changed to 'calc'. New tag '_refine_ls_weighting_details' was
created. The value of the new tag was set to
'w=1/[\s^2^(Fo^2^)+(0.0672P)^2^+0.3387P] where P=(Fo^2^+2Fc^2^)/3'.

Automatic conversion script
Id: cif_fix_values 3143 2015-03-26 13:38:13Z robertas 
;
_cod_original_cell_volume 1098.33(4)
_cod_original_sg_symbol_H-M 'C 2/c'
_cod_database_code 2300014

loop_
_symmetry_equiv_pos_as_xyz
'x, y, z'
'-x, y, -z+1/2'
'x+1/2, y+1/2, z'
'-x+1/2, y+1/2, -z+1/2'
'-x, -y, -z'
'x, -y, z-1/2'
'-x+1/2, -y+1/2, -z'
'x+1/2, -y+1/2, z-1/2'

loop_
_atom_site_aniso_label
_atom_site_aniso_U_11
_atom_site_aniso_U_22
_atom_site_aniso_U_33
_atom_site_aniso_U_12
_atom_site_aniso_U_13
_atom_site_aniso_U_23
N6 0.0117(5) 0.0121(6) 0.0085(5) -0.0020(4) 0.0037(4) -0.0010(4)
O2 0.0161(5) 0.0088(5) 0.0149(5) -0.0006(3) 0.0068(4) -0.0011(3)
N5 0.0172(6) 0.0091(6) 0.0091(5) -0.0017(4) 0.0071(5) -0.0012(4)
N4 0.0104(5) 0.0113(6) 0.0090(5) -0.0007(4) 0.0031(4) 0.0004(4)
O4 0.0210(6) 0.0155(5) 0.0131(5) -0.0011(4) 0.0097(4) -0.0044(4)
O3 0.0201(5) 0.0121(5) 0.0132(5) -0.0044(4) 0.0081(4) 0.0023(3)
O1 0.0272(6) 0.0172(5) 0.0076(5) -0.0024(4) 0.0075(4) 0.0017(4)
C1 0.0106(6) 0.0118(6) 0.0051(5) 0.0021(5) 0.0023(5) 0.0019(4)
N3 0.0143(6) 0.0112(6) 0.0117(6) -0.0020(4) 0.0067(5) -0.0030(4)
N2 0.0147(6) 0.0106(6) 0.0109(6) -0.0009(4) 0.0076(5) -0.0020(4)
N1 0.0239(9) 0.0084(7) 0.0185(8) 0.000 0.0162(7) 0.000

loop_
_atom_site_label
_atom_site_fract_x
_atom_site_fract_y
_atom_site_fract_z
_atom_site_U_iso_or_equiv
_atom_site_thermal_displace_type
_atom_site_calc_flag
_atom_site_refinement_flags
_atom_site_occupancy
_atom_site_disorder_group
_atom_site_type_symbol
N6 0.35892(10) -0.08803(14) 0.49058(9) 0.0111(3) Uani d . 1 . N
O2 0.37115(9) -0.23830(11) 0.50064(8) 0.0134(3) Uani d . 1 . O
N5 0.35512(11) -0.01707(14) 0.58679(10) 0.0114(3) Uani d . 1 . N
N4 0.37463(10) 0.14770(14) 0.59951(9) 0.0107(3) Uani d . 1 . N
O4 0.35754(10) 0.20270(12) 0.68117(8) 0.0158(3) Uani d . 1 . O
O3 0.40938(10) 0.23546(11) 0.54152(9) 0.0149(3) Uani d . 1 . O
O1 0.34446(11) -0.01211(12) 0.40407(8) 0.0175(3) Uani d . 1 . O
C1 0.42322(12) 0.4043(2) 0.29165(10) 0.0096(3) Uani d . 1 . C
N3 0.38270(11) 0.25228(13) 0.26696(10) 0.0121(3) Uani d D 1 . N
N2 0.38971(11) 0.49894(13) 0.35574(10) 0.0114(3) Uani d D 1 . N
N1 0.5000 0.4759(2) 0.2500 0.0144(4) Uani d SD 1 . N
H2B 0.3223(15) 0.465(2) 0.3763(16) 0.027(5) Uiso d D 1 . H
H1 0.5000 0.5977(12) 0.2500 0.032(7) Uiso d SD 1 . H
H3B 0.3897(18) 0.188(2) 0.2066(13) 0.027(5) Uiso d D 1 . H
H2A 0.4295(18) 0.6075(15) 0.3855(16) 0.033(5) Uiso d D 1 . H
H3A 0.3397(18) 0.203(2) 0.3097(15) 0.030(5) Uiso d D 1 . H

loop_
_atom_type_symbol
_atom_type_description
_atom_type_scat_dispersion_real
_atom_type_scat_dispersion_imag
_atom_type_scat_source
C C 0.0033 0.0016 'International Tables Vol C Tables 4.2.6.8 and 6.1.1.4'
H H 0.0000 0.0000 'International Tables Vol C Tables 4.2.6.8 and 6.1.1.4'
N N 0.0061 0.0033 'International Tables Vol C Tables 4.2.6.8 and 6.1.1.4'
O O 0.0106 0.0060 'International Tables Vol C Tables 4.2.6.8 and 6.1.1.4'

loop_
_geom_angle_atom_site_label_1
_geom_angle_atom_site_label_2
_geom_angle_atom_site_label_3
_geom_angle_site_symmetry_3
_geom_angle
O1 N6 O2 . 123.99(11)
O1 N6 N5 . 124.43(11)
O2 N6 N5 . 111.45(10)
N4 N5 N6 . 116.42(10)
O3 N4 O4 . 122.47(11)
O3 N4 N5 . 125.53(11)
O4 N4 N5 . 111.95(10)
N3 C1 N2 . 121.83(12)
N3 C1 N1 . 122.14(12)
N2 C1 N1 . 116.01(12)
C1 N1 C1 2_655 129.8(2)

loop_
_geom_bond_atom_site_label_1
_geom_bond_atom_site_label_2
_geom_bond_site_symmetry_2
_geom_bond_distance
_geom_bond_publ_flag
N6 O1 . 1.2252(14) ?
N6 O2 . 1.2322(15) ?
N6 N5 . 1.3972(15) ?
N5 N4 . 1.359(2) ?
N4 O3 . 1.2354(14) ?
N4 O4 . 1.2503(14) ?
C1 N3 . 1.312(2) ?
C1 N2 . 1.320(2) ?
C1 N1 . 1.3729(14) ?
N1 C1 2_655 1.3729(14) ?
